data_7015864
loop_
_publ_author_name
'Be\,sli, Serap'
'Coles, Simon J.'
'Davies, David B.'
'K\?il\?i\,c, Adem'
'Okutan, Elif'
'Shaw, Robert A.'
'E\,cik, Esra Tanr\?iverdi'
'\,Cift\,ci, G\"on\"ul Yenilmez'

_publ_section_title
;
 Competitive formation of cis and trans derivatives in the nucleophilic
 substitution reactions of cyclophosphazenes having a mono-spiro P-NHR
 group.
;
_journal_issue 18
_journal_name_full 'Dalton transactions (Cambridge, England : 2003)'
_journal_page_first 4959
_journal_page_last 4969
_journal_paper_doi 10.1039/c1dt10176e
_journal_volume 40
_journal_year 2011
_chemical_formula_sum 'C4 H10 Cl3 N4 O2 P3'
_chemical_formula_weight 345.42
_chemical_name_systematic
;
?
;
_space_group_IT_number 19
_symmetry_cell_setting orthorhombic
_symmetry_space_group_name_Hall 'P 2ac 2ab'
_symmetry_space_group_name_H-M 'P 21 21 21'
_atom_sites_solution_hydrogens geom
_atom_sites_solution_primary direct
_atom_sites_solution_secondary difmap
_audit_creation_method SHELXL-97
_cell_angle_alpha 90.00
_cell_angle_beta 90.00
_cell_angle_gamma 90.00
_cell_formula_units_Z 4
_cell_length_a 16.7876(4)
_cell_length_b 8.92210(10)
_cell_length_c 8.7848(2)
_cell_measurement_reflns_used 1748
_cell_measurement_temperature 120(2)
_cell_measurement_theta_max 27.48
_cell_measurement_theta_min 2.91
_cell_volume 1315.79(5)
_computing_cell_refinement 'DENZO, COLLECT'
_computing_data_reduction 'DENZO, COLLECT'
_computing_molecular_graphics 'PLATON (Spek, 1990)'
_computing_structure_refinement 'SHELXL-97 (Sheldrick, 1997)'
_computing_structure_solution 'SHELXS-97 (Sheldrick, 1997)'
_diffrn_ambient_temperature 120(2)
_diffrn_detector_area_resol_mean 9.091
_diffrn_measured_fraction_theta_full 0.995
_diffrn_measured_fraction_theta_max 0.995
_diffrn_measurement_device_type 'Bruker-Nonius KappaCCD Area Detector'
_diffrn_measurement_method '\f and \w scans'
_diffrn_radiation_monochromator '10cm confocal mirrors'
_diffrn_radiation_source 'Bruker-Nonius FR591 rotating anode'
_diffrn_radiation_type MoK\a
_diffrn_radiation_wavelength 0.71073
_diffrn_reflns_av_R_equivalents 0.0613
_diffrn_reflns_av_sigmaI/netI 0.0394
_diffrn_reflns_limit_h_max 21
_diffrn_reflns_limit_h_min -21
_diffrn_reflns_limit_k_max 11
_diffrn_reflns_limit_k_min -11
_diffrn_reflns_limit_l_max 11
_diffrn_reflns_limit_l_min -11
_diffrn_reflns_number 19401
_diffrn_reflns_theta_full 27.49
_diffrn_reflns_theta_max 27.49
_diffrn_reflns_theta_min 3.25
_diffrn_standards_decay_% negligible
_diffrn_standards_number none
_exptl_absorpt_coefficient_mu 1.052
_exptl_absorpt_correction_T_max 0.9793
_exptl_absorpt_correction_T_min 0.8667
_exptl_absorpt_correction_type multi-scan
_exptl_absorpt_process_details 'SADABS V2.10 (Sheldrick, G.M., 2003)'
_exptl_crystal_colour colourless
_exptl_crystal_density_diffrn 1.744
_exptl_crystal_density_method 'not measured'
_exptl_crystal_description plate
_exptl_crystal_F_000 696
_exptl_crystal_size_max 0.14
_exptl_crystal_size_mid 0.10
_exptl_crystal_size_min 0.02
_refine_diff_density_max 1.294
_refine_diff_density_min -0.763
_refine_diff_density_rms 0.116
_refine_ls_abs_structure_details 'Flack H D (1983), Acta Cryst. A39, 876-881'
_refine_ls_abs_structure_Flack 0.15(18)
_refine_ls_extinction_method none
_refine_ls_goodness_of_fit_ref 1.045
_refine_ls_hydrogen_treatment mixed
_refine_ls_matrix_type full
_refine_ls_number_parameters 150
_refine_ls_number_reflns 3018
_refine_ls_number_restraints 0
_refine_ls_restrained_S_all 1.045
_refine_ls_R_factor_all 0.0640
_refine_ls_R_factor_gt 0.0598
_refine_ls_shift/su_max 0.024
_refine_ls_shift/su_mean 0.002
_refine_ls_structure_factor_coef Fsqd
_refine_ls_weighting_details 'calc w=1/[\s^2^(Fo^2^)+(0.0832P)^2^+3.7867P] where P=(Fo^2^+2Fc^2^)/3'
_refine_ls_weighting_scheme calc
_refine_ls_wR_factor_gt 0.1571
_refine_ls_wR_factor_ref 0.1614
_reflns_number_gt 2829
_reflns_number_total 3018
_reflns_threshold_expression >2sigma(I)
_cod_data_source_file c1dt10176e.txt
_cod_data_source_block 2005src1318
_cod_depositor_comments
;
The following automatic conversions were performed:
'_symmetry_cell_setting' value 'Orthorhombic' changed to 'orthorhombic'
according to '/home/saulius/struct/CIF-dictionaries/cif_core.dic'
dictionary named 'cif_core.dic' version 2.4.1 from 2010-06-29.

Automatic conversion script
Id: cif_fix_enum 1555 2011-01-17 13:19:09Z saulius 
;
_cod_original_sg_symbol_H-M P2(1)2(1)2(1)
_cod_database_code 7015864

loop_
_symmetry_equiv_pos_as_xyz
'x, y, z'
'-x+1/2, -y, z+1/2'
'x+1/2, -y+1/2, -z'
'-x, y+1/2, -z+1/2'

loop_
_atom_site_label
_atom_site_type_symbol
_atom_site_fract_x
_atom_site_fract_y
_atom_site_fract_z
_atom_site_U_iso_or_equiv
_atom_site_adp_type
_atom_site_occupancy
_atom_site_symmetry_multiplicity
_atom_site_calc_flag
_atom_site_refinement_flags
_atom_site_disorder_assembly
_atom_site_disorder_group
Cl1 Cl 0.79984(11) -0.0769(2) 0.7293(3) 0.0716(6) Uani 1 1 d . . .
Cl2 Cl 0.97173(12) -0.05535(16) 1.16677(17) 0.0507(4) Uani 1 1 d . . .
Cl3 Cl 1.09653(9) 0.1424(2) 1.0019(2) 0.0525(4) Uani 1 1 d . . .
P1 P 0.86651(7) 0.32436(14) 0.94145(14) 0.0253(3) Uani 1 1 d . . .
P2 P 0.88367(8) 0.08129(17) 0.74654(16) 0.0354(3) Uani 1 1 d . . .
P3 P 0.97690(8) 0.09820(13) 1.00102(15) 0.0288(3) Uani 1 1 d . . .
O1 O 0.7900(2) 0.3546(4) 1.0391(4) 0.0324(8) Uani 1 1 d . . .
O2 O 0.9167(3) 0.0920(7) 0.5697(7) 0.0598(14) Uani 1 1 d . . .
N1 N 0.8434(3) 0.2293(6) 0.7947(5) 0.0414(11) Uani 1 1 d . . .
N2 N 0.9556(3) 0.0197(5) 0.8430(5) 0.0356(10) Uani 1 1 d . . .
N3 N 0.9313(3) 0.2417(5) 1.0483(5) 0.0309(9) Uani 1 1 d . . .
N4 N 0.8935(3) 0.4927(5) 0.8891(5) 0.0299(9) Uani 1 1 d . . .
C1 C 0.7939(3) 0.4689(7) 1.1578(7) 0.0379(13) Uani 1 1 d . . .
H1A H 0.8353 0.4420 1.2333 0.046 Uiso 1 1 calc R . .
H1B H 0.7421 0.4756 1.2112 0.046 Uiso 1 1 calc R . .
C2 C 0.8141(4) 0.6200(6) 1.0842(7) 0.0391(12) Uani 1 1 d . . .
H2A H 0.8155 0.6988 1.1635 0.047 Uiso 1 1 calc R . .
H2B H 0.7720 0.6468 1.0101 0.047 Uiso 1 1 calc R . .
C3 C 0.8950(3) 0.6136(6) 1.0027(7) 0.0340(11) Uani 1 1 d . . .
H3A H 0.9058 0.7106 0.9520 0.041 Uiso 1 1 calc R . .
H3B H 0.9379 0.5948 1.0776 0.041 Uiso 1 1 calc R . .
C4 C 0.8824(7) 0.1475(14) 0.4815(15) 0.103(4) Uani 1 1 d . . .
H4A H 0.8766 0.2539 0.5068 0.154 Uiso 1 1 calc R . .
H4B H 0.8296 0.1012 0.4743 0.154 Uiso 1 1 calc R . .
H4C H 0.9100 0.1376 0.3837 0.154 Uiso 1 1 calc R . .
H4N H 0.935(4) 0.527(7) 0.828(7) 0.027(14) Uiso 1 1 d . . .

loop_
_atom_site_aniso_label
_atom_site_aniso_U_11
_atom_site_aniso_U_22
_atom_site_aniso_U_33
_atom_site_aniso_U_23
_atom_site_aniso_U_13
_atom_site_aniso_U_12
Cl1 0.0525(10) 0.0547(10) 0.1076(17) -0.0268(11) 0.0049(10) -0.0184(8)
Cl2 0.0843(12) 0.0298(6) 0.0380(7) 0.0038(6) 0.0012(8) 0.0005(7)
Cl3 0.0383(7) 0.0648(10) 0.0545(9) -0.0024(8) -0.0007(7) 0.0030(7)
P1 0.0238(5) 0.0269(6) 0.0252(5) -0.0029(5) 0.0008(4) 0.0021(5)
P2 0.0377(7) 0.0386(7) 0.0299(6) -0.0117(6) -0.0013(6) -0.0022(6)
P3 0.0311(6) 0.0249(5) 0.0303(6) -0.0021(5) -0.0007(5) 0.0054(5)
O1 0.0231(16) 0.0353(19) 0.039(2) -0.0015(16) 0.0070(14) 0.0013(13)
O2 0.047(3) 0.078(4) 0.054(3) -0.025(3) 0.024(2) 0.006(3)
N1 0.050(3) 0.046(3) 0.028(2) -0.009(2) -0.010(2) -0.005(2)
N2 0.038(3) 0.034(2) 0.035(2) -0.0094(19) 0.006(2) 0.0029(19)
N3 0.030(2) 0.028(2) 0.035(2) -0.0069(18) -0.0049(17) 0.0068(16)
N4 0.030(2) 0.032(2) 0.027(2) 0.0005(17) 0.0016(17) 0.0034(17)
C1 0.031(3) 0.052(3) 0.031(3) -0.010(2) 0.008(2) 0.010(2)
C2 0.039(3) 0.034(3) 0.044(3) -0.003(2) 0.007(2) 0.010(2)
C3 0.036(3) 0.029(2) 0.037(3) 0.001(2) 0.005(2) 0.0021(19)
C4 0.082(7) 0.104(8) 0.121(10) -0.026(8) 0.072(8) 0.008(6)

loop_
_atom_type_symbol
_atom_type_description
_atom_type_scat_dispersion_real
_atom_type_scat_dispersion_imag
_atom_type_scat_source
C C 0.0033 0.0016 'International Tables Vol C Tables 4.2.6.8 and 6.1.1.4'
H H 0.0000 0.0000 'International Tables Vol C Tables 4.2.6.8 and 6.1.1.4'
Cl Cl 0.1484 0.1585 'International Tables Vol C Tables 4.2.6.8 and 6.1.1.4'
N N 0.0061 0.0033 'International Tables Vol C Tables 4.2.6.8 and 6.1.1.4'
O O 0.0106 0.0060 'International Tables Vol C Tables 4.2.6.8 and 6.1.1.4'
P P 0.1023 0.0942 'International Tables Vol C Tables 4.2.6.8 and 6.1.1.4'

loop_
_geom_angle_atom_site_label_1
_geom_angle_atom_site_label_2
_geom_angle_atom_site_label_3
_geom_angle
_geom_angle_site_symmetry_1
_geom_angle_site_symmetry_3
_geom_angle_publ_flag
O1 P1 N1 109.6(3) . . ?
O1 P1 N3 108.2(2) . . ?
N1 P1 N3 113.1(3) . . ?
O1 P1 N4 102.9(2) . . ?
N1 P1 N4 109.2(3) . . ?
N3 P1 N4 113.4(2) . . ?
N1 P2 N2 119.2(2) . . ?
N1 P2 O2 110.8(3) . . ?
N2 P2 O2 105.6(3) . . ?
N1 P2 Cl1 108.5(2) . . ?
N2 P2 Cl1 109.5(2) . . ?
O2 P2 Cl1 101.9(2) . . ?
N3 P3 N2 119.1(2) . . ?
N3 P3 Cl2 110.44(19) . . ?
N2 P3 Cl2 108.83(19) . . ?
N3 P3 Cl3 108.95(18) . . ?
N2 P3 Cl3 107.89(19) . . ?
Cl2 P3 Cl3 99.90(9) . . ?
C1 O1 P1 118.3(3) . . ?
C4 O2 P2 121.3(6) . . ?
P2 N1 P1 124.8(3) . . ?
P2 N2 P3 119.1(3) . . ?
P3 N3 P1 123.7(3) . . ?
C3 N4 P1 119.2(3) . . ?
C3 N4 H4N 98(4) . . ?
P1 N4 H4N 132(4) . . ?
O1 C1 C2 108.8(4) . . ?
O1 C1 H1A 109.9 . . ?
C2 C1 H1A 109.9 . . ?
O1 C1 H1B 109.9 . . ?
C2 C1 H1B 109.9 . . ?
H1A C1 H1B 108.3 . . ?
C1 C2 C3 111.0(4) . . ?
C1 C2 H2A 109.4 . . ?
C3 C2 H2A 109.4 . . ?
C1 C2 H2B 109.4 . . ?
C3 C2 H2B 109.4 . . ?
H2A C2 H2B 108.0 . . ?
N4 C3 C2 109.2(4) . . ?
N4 C3 H3A 109.8 . . ?
C2 C3 H3A 109.8 . . ?
N4 C3 H3B 109.8 . . ?
C2 C3 H3B 109.8 . . ?
H3A C3 H3B 108.3 . . ?
O2 C4 H4A 109.5 . . ?
O2 C4 H4B 109.5 . . ?
H4A C4 H4B 109.5 . . ?
O2 C4 H4C 109.5 . . ?
H4A C4 H4C 109.5 . . ?
H4B C4 H4C 109.5 . . ?

loop_
_geom_bond_atom_site_label_1
_geom_bond_atom_site_label_2
_geom_bond_distance
_geom_bond_site_symmetry_2
_geom_bond_publ_flag
Cl1 P2 1.999(2) . ?
Cl2 P3 2.001(2) . ?
Cl3 P3 2.047(2) . ?
P1 O1 1.568(4) . ?
P1 N1 1.591(5) . ?
P1 N3 1.615(4) . ?
P1 N4 1.635(5) . ?
P2 N1 1.543(6) . ?
P2 N2 1.575(5) . ?
P2 O2 1.653(6) . ?
P3 N3 1.549(4) . ?
P3 N2 1.595(5) . ?
O1 C1 1.460(7) . ?
O2 C4 1.085(14) . ?
N4 C3 1.469(7) . ?
N4 H4N 0.92(6) . ?
C1 C2 1.533(9) . ?
C1 H1A 0.9900 . ?
C1 H1B 0.9900 . ?
C2 C3 1.537(8) . ?
C2 H2A 0.9900 . ?
C2 H2B 0.9900 . ?
C3 H3A 0.9900 . ?
C3 H3B 0.9900 . ?
C4 H4A 0.9800 . ?
C4 H4B 0.9800 . ?
C4 H4C 0.9800 . ?
